data_2101384
loop_
_publ_author_name
'Doi, M.'
'In, Y.'
'Nishino, T.'
'Ishida, T.'
'Inoue, M.'
'Shibuya, H.'
'Ohashi, K.'
'Narita, N.'
'Kitagawa, I.'

_publ_section_title
;
 Structural properties of synthetic ionophore <i>GL</i>~2~<i>E</i>~4~
 diastereomers, 18-membered cyclic lactone tetraepoxides, by X-ray
 crystal analyses: possible relation between crystal structure and
 Ca^2+^-transportation ability
;
_journal_issue 6
_journal_name_full 'Acta Crystallographica Section B'
_journal_page_first 1045
_journal_page_last 1050
_journal_paper_doi 10.1107/S0108768195004678
_journal_volume 51
_journal_year 1995
_chemical_formula_sum 'C20 H28 O8'
_chemical_formula_weight 396.42
_chemical_name_common GL2E4-4
_chemical_name_systematic GL2E4-2-1
_space_group_IT_number 2
_symmetry_cell_setting triclinic
_symmetry_space_group_name_Hall '-P 1'
_symmetry_space_group_name_H-M 'P -1'
_audit_creation_method SHELXL
_cell_angle_alpha 107.76(3)
_cell_angle_beta 91.13(3)
_cell_angle_gamma 100.56(3)
_cell_formula_units_Z 1
_cell_length_a 10.649(4)
_cell_length_b 8.559(4)
_cell_length_c 5.734(2)
_cell_measurement_reflns_used 20
_cell_measurement_temperature 293(2)
_cell_measurement_theta_max 28.5
_cell_measurement_theta_min 20.7
_cell_volume 487.7(4)
_computing_cell_refinement 'IBM PC/AT'
_computing_data_collection 'IBM PC/AT'
_computing_data_reduction 'IBM PC/AT'
_computing_molecular_graphics 'VAXstation 3100'
_computing_publication_material 'VAXstation 3100'
_computing_structure_refinement 'SHELXL-93 (Sheldrick, 1993)'
_computing_structure_solution 'SHELXS-86 (Sheldrick, 1990)'
_diffrn_ambient_temperature 293(2)
_diffrn_measurement_device 'RIGAKU AFC-5'
_diffrn_measurement_method 2\q-\w
_diffrn_radiation_monochromator graphite
_diffrn_radiation_source 'rotated anode'
_diffrn_radiation_type CuK\a
_diffrn_radiation_wavelength 1.54180
_diffrn_reflns_av_R_equivalents 0.0080
_diffrn_reflns_av_sigmaI/netI 0.0112
_diffrn_reflns_limit_h_max 12
_diffrn_reflns_limit_h_min -12
_diffrn_reflns_limit_k_max 0
_diffrn_reflns_limit_k_min -10
_diffrn_reflns_limit_l_max 6
_diffrn_reflns_limit_l_min -6
_diffrn_reflns_number 1793
_diffrn_reflns_theta_max 65.12
_diffrn_reflns_theta_min 4.24
_diffrn_standards_decay_% 0.978
_diffrn_standards_interval_count 100
_diffrn_standards_number 4
_exptl_absorpt_coefficient_mu 0.871
_exptl_absorpt_correction_type none
_exptl_crystal_colour clear
_exptl_crystal_density_diffrn 1.350
_exptl_crystal_F_000 212
_exptl_crystal_size_max 0.4
_exptl_crystal_size_mid 0.4
_exptl_crystal_size_min 0.1
_refine_diff_density_max 0.201
_refine_diff_density_min -0.259
_refine_ls_extinction_method none
_refine_ls_goodness_of_fit_all 1.065
_refine_ls_goodness_of_fit_obs 1.091
_refine_ls_matrix_type full
_refine_ls_number_parameters 130
_refine_ls_number_reflns 1669
_refine_ls_number_restraints 0
_refine_ls_restrained_S_all 1.065
_refine_ls_restrained_S_obs 1.091
_refine_ls_R_factor_all 0.0482
_refine_ls_R_factor_obs 0.0463
_refine_ls_shift/esd_max 0.000
_refine_ls_shift/esd_mean 0.000
_refine_ls_structure_factor_coef Fsqd
_refine_ls_weighting_details 'w=1/[\s^2^(Fo^2^)+(0.0668P)^2^+0.1889P] where P=(Fo^2^+2Fc^2^)/3'
_refine_ls_weighting_scheme calc
_refine_ls_wR_factor_all 0.1245
_refine_ls_wR_factor_obs 0.1231
_reflns_number_observed 1563
_reflns_number_total 1669
_reflns_observed_criterion >2sigma(I)
_cod_data_source_file as0679.cif
_cod_data_source_block GL2E4-4
_cod_depositor_comments
;
The following automatic conversions were performed:

'_exptl_absorpt_correction_type' tag value 'no' was replaced with
'none' value.

Automatic conversion script
Id: cif_fix_values 1646 2011-03-28 12:23:43Z adriana 

The following automatic conversions were performed:

'_refine_ls_weighting_scheme' value 'calc
w=1/[\s^2^(Fo^2^)+(0.0668P)^2^+0.1889P] where P=(Fo^2^+2Fc^2^)/3' was
changed to 'calc'. New tag '_refine_ls_weighting_details' was
created. The value of the new tag was set to
'w=1/[\s^2^(Fo^2^)+(0.0668P)^2^+0.1889P] where P=(Fo^2^+2Fc^2^)/3'.

Automatic conversion script
Id: cif_fix_values 3143 2015-03-26 13:38:13Z robertas 
;
_cod_original_cell_volume 487.7(3)
_cod_database_code 2101384

loop_
_symmetry_equiv_pos_as_xyz
'x, y, z'
'-x, -y, -z'

loop_
_atom_site_aniso_label
_atom_site_aniso_U_11
_atom_site_aniso_U_22
_atom_site_aniso_U_33
_atom_site_aniso_U_12
_atom_site_aniso_U_13
_atom_site_aniso_U_23
O1 0.0515(8) 0.0788(10) 0.0378(7) -0.0013(7) -0.0051(6) 0.0164(7)
C1 0.0392(9) 0.0415(9) 0.0343(9) 0.0088(7) 0.0030(7) 0.0094(7)
C2 0.0371(9) 0.0421(9) 0.0353(8) 0.0090(7) 0.0070(7) 0.0126(7)
C2M 0.0397(10) 0.0503(11) 0.0714(13) 0.0127(8) 0.0059(9) 0.0245(10)
O23 0.0586(8) 0.0568(8) 0.0385(7) 0.0100(6) 0.0143(6) 0.0162(6)
C3 0.0415(9) 0.0464(10) 0.0399(9) 0.0116(7) 0.0070(7) 0.0171(7)
C4 0.0382(9) 0.0426(10) 0.0574(11) 0.0070(7) 0.0124(8) 0.0193(8)
C5 0.0356(9) 0.0451(10) 0.0528(11) 0.0065(7) -0.0015(8) 0.0172(8)
C6 0.0340(8) 0.0389(9) 0.0351(9) 0.0029(7) -0.0017(6) 0.0114(7)
C6M 0.0452(10) 0.0409(10) 0.0596(12) 0.0080(8) 0.0085(8) 0.0208(8)
O67 0.0461(7) 0.0562(8) 0.0347(7) 0.0038(6) -0.0036(5) 0.0125(6)
C7 0.0392(9) 0.0412(9) 0.0348(9) 0.0024(7) 0.0006(7) 0.0139(7)
C8 0.0386(10) 0.0519(10) 0.0420(10) 0.0014(8) 0.0035(7) 0.0207(8)
O8 0.0376(7) 0.0643(8) 0.0346(7) -0.0050(6) 0.0006(5) 0.0140(6)

loop_
_atom_site_label
_atom_site_fract_x
_atom_site_fract_y
_atom_site_fract_z
_atom_site_U_iso_or_equiv
_atom_site_thermal_displace_type
_atom_site_calc_flag
_atom_site_refinement_flags
_atom_site_occupancy
_atom_site_type_symbol
O1 0.45712(13) 0.7396(2) 1.0589(2) 0.0585(4) Uani d . 1 O
C1 0.3821(2) 0.6808(2) 0.8825(3) 0.0388(4) Uani d . 1 C
C2 0.2483(2) 0.5832(2) 0.8720(3) 0.0378(4) Uani d . 1 C
C2M 0.1463(2) 0.6530(2) 0.7738(4) 0.0520(5) Uani d . 1 C
H2M1 0.1549(9) 0.6385(17) 0.6025(8) 0.078 Uiso calc R 1 H
H2M2 0.1558(9) 0.7701(5) 0.8622(19) 0.078 Uiso calc R 1 H
H2M3 0.0632(2) 0.5950(13) 0.794(3) 0.078 Uiso calc R 1 H
O23 0.22025(13) 0.5293(2) 1.0813(2) 0.0511(4) Uani d . 1 O
C3 0.2337(2) 0.4054(2) 0.8525(3) 0.0414(4) Uani d . 1 C
H3 0.3137(2) 0.3635(2) 0.8444(3) 0.050 Uiso calc R 1 H
C4 0.1177(2) 0.2785(2) 0.7223(4) 0.0453(5) Uani d . 1 C
H4A 0.0422(2) 0.3277(2) 0.7559(4) 0.054 Uiso calc R 1 H
H4B 0.1078(2) 0.1840(2) 0.7847(4) 0.054 Uiso calc R 1 H
C5 0.1279(2) 0.2172(2) 0.4445(3) 0.0444(4) Uani d . 1 C
H5A 0.0494(2) 0.1391(2) 0.3674(3) 0.053 Uiso calc R 1 H
H5B 0.1352(2) 0.3120(2) 0.3830(3) 0.053 Uiso calc R 1 H
C6 0.2398(2) 0.1329(2) 0.3694(3) 0.0367(4) Uani d . 1 C
C6M 0.2431(2) -0.0187(2) 0.4477(4) 0.0474(5) Uani d . 1 C
H6M1 0.1609(4) -0.0929(9) 0.406(2) 0.071 Uiso calc R 1 H
H6M2 0.2631(14) 0.0153(3) 0.6221(5) 0.071 Uiso calc R 1 H
H6M3 0.3073(10) -0.0753(10) 0.365(2) 0.071 Uiso calc R 1 H
O67 0.26984(12) 0.1177(2) 0.1184(2) 0.0470(4) Uani d . 1 O
C7 0.3585(2) 0.2298(2) 0.3172(3) 0.0387(4) Uani d . 1 C
H7 0.3610(2) 0.3495(2) 0.3486(3) 0.046 Uiso calc R 1 H
C8 0.4838(2) 0.1822(2) 0.3527(3) 0.0438(4) Uani d . 1 C
H8A 0.4896(2) 0.1665(2) 0.5128(3) 0.053 Uiso calc R 1 H
H8B 0.4852(2) 0.0756(2) 0.2302(3) 0.053 Uiso calc R 1 H
O8 0.59518(12) 0.3020(2) 0.3362(2) 0.0479(4) Uani d . 1 O

loop_
_atom_type_symbol
_atom_type_description
_atom_type_scat_dispersion_real
_atom_type_scat_dispersion_imag
_atom_type_scat_source
C C 0.0181 0.0091 'International Tables Vol C Tables 4.2.6.8 and 6.1.1.4'
H H 0.0000 0.0000 'International Tables Vol C Tables 4.2.6.8 and 6.1.1.4'
O O 0.0492 0.0322 'International Tables Vol C Tables 4.2.6.8 and 6.1.1.4'

loop_
_geom_angle_atom_site_label_1
_geom_angle_atom_site_label_2
_geom_angle_atom_site_label_3
_geom_angle_site_symmetry_1
_geom_angle_site_symmetry_3
_geom_angle
O1 C1 O8 . 2_666 123.9(2)
O1 C1 C2 . . 126.6(2)
O8 C1 C2 2_666 . 109.55(14)
O23 C2 C3 . . 59.64(11)
O23 C2 C1 . . 114.85(14)
C3 C2 C1 . . 117.44(15)
O23 C2 C2M . . 116.49(15)
C3 C2 C2M . . 123.0(2)
C1 C2 C2M . . 114.01(15)
C2 O23 C3 . . 61.57(11)
O23 C3 C2 . . 58.80(11)
O23 C3 C4 . . 118.7(2)
C2 C3 C4 . . 122.0(2)
C3 C4 C5 . . 111.63(15)
C6 C5 C4 . . 114.08(15)
O67 C6 C7 . . 59.00(11)
O67 C6 C6M . . 115.59(15)
C7 C6 C6M . . 120.3(2)
O67 C6 C5 . . 113.36(14)
C7 C6 C5 . . 119.3(2)
C6M C6 C5 . . 115.9(2)
C7 O67 C6 . . 61.06(11)
O67 C7 C6 . . 59.94(11)
O67 C7 C8 . . 117.3(2)
C6 C7 C8 . . 119.9(2)
O8 C8 C7 . . 114.8(2)
C1 O8 C8 2_666 . 118.17(14)

loop_
_geom_bond_atom_site_label_1
_geom_bond_atom_site_label_2
_geom_bond_site_symmetry_2
_geom_bond_distance
O1 C1 . 1.194(2)
C1 O8 2_666 1.328(2)
C1 C2 . 1.504(3)
C2 O23 . 1.430(2)
C2 C3 . 1.470(3)
C2 C2M . 1.508(3)
O23 C3 . 1.442(2)
C3 C4 . 1.497(3)
C4 C5 . 1.530(3)
C5 C6 . 1.507(2)
C6 O67 . 1.453(2)
C6 C7 . 1.469(2)
C6 C6M . 1.502(2)
O67 C7 . 1.439(2)
C7 C8 . 1.492(3)
C8 O8 . 1.444(2)
O8 C1 2_666 1.328(2)
